data_4325631
loop_
_publ_author_name
'Galina V. Romanenko'
'Ksenia Yu. Maryunina'
'Artem S. Bogomyakov'
'Renad Z. Sagdeev'
'Victor I. Ovcharenko'

_publ_section_title
;
 Relationship between the Thermally Induced Reorientations of Aromatic
 Solvate Molecules in Cu(hfac)2- Nitroxide Breathing Crystals and the
 Character of the Magnetic Anomaly
;
_journal_name_full 'Inorganic Chemistry'
_journal_page_first 6597
_journal_page_last 6609
_journal_paper_doi 10.1021/ic200444e
_journal_volume 50
_journal_year 2011
_chemical_formula_sum 'C28 H30 Cu F12 N4 O6'
_chemical_formula_weight 810.10
_chemical_name_systematic
; 
 ? 
;
_space_group_IT_number 2
_symmetry_cell_setting triclinic
_symmetry_space_group_name_Hall '-P 1'
_symmetry_space_group_name_H-M 'P -1'
_atom_sites_solution_hydrogens geom
_atom_sites_solution_primary direct
_atom_sites_solution_secondary difmap
_audit_creation_method SHELXL-97
_cell_angle_alpha 100.494(4)
_cell_angle_beta 102.617(4)
_cell_angle_gamma 104.481(4)
_cell_formula_units_Z 2
_cell_length_a 10.479(3)
_cell_length_b 13.082(4)
_cell_length_c 13.754(4)
_cell_measurement_reflns_used 4829
_cell_measurement_temperature 200(2)
_cell_measurement_theta_max 25.70
_cell_measurement_theta_min 2.24
_cell_volume 1724.7(9)
_computing_cell_refinement 'Bruker SMART'
_computing_data_collection 'Bruker SMART'
_computing_data_reduction 'Bruker SAINT'
_computing_molecular_graphics 'Bruker SHELXTL'
_computing_publication_material 'Bruker SHELXTL'
_computing_structure_refinement 'SHELXL-97 (Sheldrick, 1997)'
_computing_structure_solution 'SHELXS-97 (Sheldrick, 1990)'
_diffrn_ambient_temperature 200(2)
_diffrn_measured_fraction_theta_full 0.983
_diffrn_measured_fraction_theta_max 0.983
_diffrn_measurement_device_type 'CCD area detector'
_diffrn_measurement_method 'phi and omega scans'
_diffrn_radiation_monochromator graphite
_diffrn_radiation_source 'fine-focus sealed tube'
_diffrn_radiation_type MoK\a
_diffrn_radiation_wavelength 0.71073
_diffrn_reflns_av_R_equivalents 0.0729
_diffrn_reflns_av_sigmaI/netI 0.0705
_diffrn_reflns_limit_h_max 13
_diffrn_reflns_limit_h_min -12
_diffrn_reflns_limit_k_max 16
_diffrn_reflns_limit_k_min -16
_diffrn_reflns_limit_l_max 17
_diffrn_reflns_limit_l_min -17
_diffrn_reflns_number 17146
_diffrn_reflns_theta_full 26.50
_diffrn_reflns_theta_max 26.50
_diffrn_reflns_theta_min 1.98
_exptl_absorpt_coefficient_mu 0.744
_exptl_absorpt_correction_type none
_exptl_crystal_density_diffrn 1.560
_exptl_crystal_F_000 822
_refine_diff_density_max 0.626
_refine_diff_density_min -0.331
_refine_diff_density_rms 0.076
_refine_ls_extinction_method none
_refine_ls_goodness_of_fit_ref 1.016
_refine_ls_hydrogen_treatment constr
_refine_ls_matrix_type full
_refine_ls_number_parameters 517
_refine_ls_number_reflns 7038
_refine_ls_number_restraints 0
_refine_ls_restrained_S_all 1.016
_refine_ls_R_factor_all 0.0693
_refine_ls_R_factor_gt 0.0490
_refine_ls_shift/su_max 0.006
_refine_ls_shift/su_mean 0.000
_refine_ls_structure_factor_coef Fsqd
_refine_ls_weighting_details 'calc w=1/[\s^2^(Fo^2^)+(0.0549P)^2^+0.0000P] where P=(Fo^2^+2Fc^2^)/3'
_refine_ls_weighting_scheme calc
_refine_ls_wR_factor_gt 0.1114
_refine_ls_wR_factor_ref 0.1193
_reflns_number_gt 5223
_reflns_number_total 7038
_reflns_threshold_expression >2sigma(I)
_cod_data_source_file ic200444e_si_002_36.cif
_cod_data_source_block px200
_cod_database_code 4325631

loop_
_symmetry_equiv_pos_as_xyz
'x, y, z'
'-x, -y, -z'

loop_
_atom_site_label
_atom_site_type_symbol
_atom_site_fract_x
_atom_site_fract_y
_atom_site_fract_z
_atom_site_U_iso_or_equiv
_atom_site_adp_type
_atom_site_occupancy
_atom_site_symmetry_multiplicity
_atom_site_calc_flag
_atom_site_refinement_flags
Cu1 Cu 0.5000 0.5000 0.5000 0.03072(13) Uani 1 2 d S
O1 O 0.3378(2) 0.34807(18) 0.45631(15) 0.0521(5) Uani 1 1 d .
C1 C 0.1418(5) 0.2187(3) 0.4585(3) 0.0653(10) Uani 1 1 d .
F1 F 0.0563(16) 0.1881(15) 0.3672(10) 0.109(5) Uani 0.50 1 d P
F2 F 0.211(2) 0.1533(14) 0.4640(15) 0.120(6) Uani 0.50 1 d P
F3 F 0.0345(11) 0.1990(11) 0.5136(9) 0.072(2) Uani 0.50 1 d P
F3A F 0.1017(19) 0.1871(17) 0.3550(13) 0.129(6) Uani 0.50 1 d P
F2A F 0.0589(14) 0.2074(12) 0.4978(12) 0.119(5) Uani 0.50 1 d P
F1A F 0.208(2) 0.1526(15) 0.4914(14) 0.103(5) Uani 0.50 1 d P
C2 C 0.2331(3) 0.3358(2) 0.4860(2) 0.0461(7) Uani 1 1 d .
C3 C 0.1897(3) 0.4170(2) 0.5388(2) 0.0468(7) Uani 1 1 d .
H3A H 0.1098 0.3959 0.5614 0.056 Uiso 1 1 calc R
C4 C 0.2585(3) 0.5255(2) 0.5589(2) 0.0409(7) Uani 1 1 d .
C5 C 0.2026(3) 0.6072(3) 0.6159(3) 0.0531(8) Uani 1 1 d .
F4 F 0.2929(2) 0.66084(18) 0.70635(16) 0.0854(7) Uani 1 1 d .
F5 F 0.0856(2) 0.56305(17) 0.63532(17) 0.0748(6) Uani 1 1 d .
F6 F 0.1820(2) 0.67928(18) 0.56362(19) 0.0859(7) Uani 1 1 d .
O2 O 0.36549(19) 0.57150(16) 0.53673(15) 0.0444(5) Uani 1 1 d .
Cu2 Cu 0.0000 0.0000 0.0000 0.03934(15) Uani 1 2 d S
O3 O 0.14470(19) -0.06698(15) -0.00855(14) 0.0421(5) Uani 1 1 d .
C6 C 0.3044(4) -0.1341(3) -0.0694(3) 0.0593(9) Uani 1 1 d .
F7 F 0.3872(2) -0.1090(2) 0.02525(18) 0.0908(7) Uani 1 1 d .
F8 F 0.3815(2) -0.12448(19) -0.13302(18) 0.0896(7) Uani 1 1 d .
F9 F 0.2369(3) -0.23796(17) -0.08886(19) 0.0909(7) Uani 1 1 d .
C7 C 0.2058(3) -0.0653(2) -0.0771(2) 0.0441(7) Uani 1 1 d .
C8 C 0.1927(4) -0.0124(3) -0.1549(2) 0.0564(9) Uani 1 1 d .
H8A H 0.2464 -0.0190 -0.2018 0.068 Uiso 1 1 calc R
C9 C 0.1043(3) 0.0499(2) -0.1672(2) 0.0482(8) Uani 1 1 d .
C10 C 0.0975(5) 0.1063(3) -0.2554(3) 0.0651(10) Uani 1 1 d .
F10 F -0.0213(13) 0.0767(10) -0.3155(9) 0.131(7) Uani 0.50 1 d P
F11 F 0.1230(18) 0.2102(10) -0.2200(13) 0.103(4) Uani 0.50 1 d P
F12 F 0.1917(14) 0.1014(12) -0.3031(10) 0.138(5) Uani 0.50 1 d P
F10A F 0.183(2) 0.1985(12) -0.2302(14) 0.162(8) Uani 0.50 1 d P
F11A F -0.0242(13) 0.1131(13) -0.2931(11) 0.134(7) Uani 0.50 1 d P
F12A F 0.1110(12) 0.0456(7) -0.3381(6) 0.091(3) Uani 0.50 1 d P
O4 O 0.0263(2) 0.06833(15) -0.11361(14) 0.0444(5) Uani 1 1 d .
O01 O 0.47345(19) 0.51523(14) 0.34849(15) 0.0410(5) Uani 1 1 d .
N1 N 0.3698(2) 0.53380(17) 0.29125(19) 0.0411(6) Uani 1 1 d .
C01 C 0.3722(3) 0.6464(2) 0.2800(2) 0.0427(7) Uani 1 1 d .
C02 C 0.4731(4) 0.6764(3) 0.2176(3) 0.0621(10) Uani 1 1 d .
H02A H 0.5666 0.6884 0.2596 0.093 Uiso 1 1 calc R
H02B H 0.4664 0.7431 0.1969 0.093 Uiso 1 1 calc R
H02C H 0.4512 0.6169 0.1561 0.093 Uiso 1 1 calc R
C03 C 0.4217(3) 0.7269(2) 0.3845(2) 0.0501(8) Uani 1 1 d .
H03A H 0.5184 0.7351 0.4155 0.075 Uiso 1 1 calc R
H03B H 0.3669 0.7001 0.4290 0.075 Uiso 1 1 calc R
H03C H 0.4119 0.7977 0.3765 0.075 Uiso 1 1 calc R
C04 C 0.2218(3) 0.6255(2) 0.2219(2) 0.0500(8) Uani 1 1 d .
C05 C 0.1950(4) 0.6861(3) 0.1393(3) 0.0771(12) Uani 1 1 d .
H05A H 0.2540 0.6774 0.0940 0.116 Uiso 1 1 calc R
H05B H 0.2152 0.7637 0.1716 0.116 Uiso 1 1 calc R
H05C H 0.0986 0.6564 0.0988 0.116 Uiso 1 1 calc R
C06 C 0.1294(4) 0.6367(3) 0.2938(3) 0.0689(10) Uani 1 1 d .
H06A H 0.0350 0.6224 0.2526 0.103 Uiso 1 1 calc R
H06B H 0.1625 0.7107 0.3387 0.103 Uiso 1 1 calc R
H06C H 0.1321 0.5839 0.3360 0.103 Uiso 1 1 calc R
N2 N 0.1815(3) 0.50588(19) 0.1722(2) 0.0493(6) Uani 1 1 d .
O02 O 0.0723(2) 0.45731(19) 0.10030(19) 0.0680(7) Uani 1 1 d .
C07 C 0.2664(3) 0.4576(2) 0.2207(2) 0.0401(6) Uani 1 1 d .
C08 C 0.2459(3) 0.3416(2) 0.1966(2) 0.0377(6) Uani 1 1 d .
C09 C 0.1356(3) 0.2591(2) 0.1246(2) 0.0438(7) Uani 1 1 d .
H09A H 0.0592 0.2713 0.0822 0.053 Uiso 1 1 calc R
N3 N 0.1522(2) 0.16258(18) 0.12375(18) 0.0429(6) Uani 1 1 d .
N4 N 0.2735(2) 0.18181(17) 0.19554(17) 0.0390(5) Uani 1 1 d .
C041 C 0.3187(4) 0.0890(2) 0.2173(3) 0.0586(9) Uani 1 1 d .
H04A H 0.3376 0.0516 0.1552 0.070 Uiso 1 1 calc R
H04B H 0.2428 0.0367 0.2312 0.070 Uiso 1 1 calc R
C042 C 0.4423(3) 0.1180(2) 0.3053(2) 0.0439(7) Uani 1 1 d .
H04C H 0.4240 0.1543 0.3682 0.053 Uiso 1 1 calc R
H04D H 0.5191 0.1701 0.2921 0.053 Uiso 1 1 calc R
C043 C 0.4830(4) 0.0177(3) 0.3225(3) 0.0578(9) Uani 1 1 d .
H04E H 0.4083 -0.0315 0.3406 0.069 Uiso 1 1 calc R
H04F H 0.4928 -0.0218 0.2572 0.069 Uiso 1 1 calc R
C044 C 0.6153(4) 0.0428(3) 0.4061(3) 0.0684(10) Uani 1 1 d .
H04G H 0.6353 -0.0253 0.4128 0.103 Uiso 1 1 calc R
H04H H 0.6058 0.0800 0.4716 0.103 Uiso 1 1 calc R
H04I H 0.6905 0.0901 0.3882 0.103 Uiso 1 1 calc R
C010 C 0.3320(3) 0.2876(2) 0.2402(2) 0.0381(6) Uani 1 1 d .
H01A H 0.4167 0.3199 0.2921 0.046 Uiso 1 1 calc R
C1S C -0.3895(4) 0.5823(3) 0.0045(3) 0.0625(10) Uani 1 1 d .
H1SA H -0.3124 0.6406 0.0073 0.075 Uiso 1 1 calc R
C2S C -0.3715(4) 0.5080(3) 0.0602(3) 0.0627(10) Uani 1 1 d .
C3S C -0.2291(4) 0.5217(4) 0.1287(4) 0.1030(16) Uani 1 1 d .
H3SA H -0.2340 0.4620 0.1631 0.155 Uiso 1 1 calc R
H3SB H -0.1971 0.5915 0.1806 0.155 Uiso 1 1 calc R
H3SC H -0.1651 0.5203 0.0865 0.155 Uiso 1 1 calc R
C4S C -0.4835(4) 0.4255(3) 0.0552(3) 0.0653(10) Uani 1 1 d .
H4SA H -0.4736 0.3729 0.0933 0.078 Uiso 1 1 calc R

loop_
_atom_site_aniso_label
_atom_site_aniso_U_11
_atom_site_aniso_U_22
_atom_site_aniso_U_33
_atom_site_aniso_U_23
_atom_site_aniso_U_13
_atom_site_aniso_U_12
Cu1 0.0315(3) 0.0243(2) 0.0317(2) 0.00485(18) 0.00492(19) 0.00519(19)
O1 0.0597(14) 0.0577(14) 0.0428(12) 0.0113(10) 0.0180(11) 0.0219(11)
C1 0.073(3) 0.053(2) 0.062(2) 0.0081(19) 0.014(2) 0.014(2)
F1 0.118(9) 0.090(5) 0.058(6) 0.017(5) -0.022(6) -0.032(6)
F2 0.110(9) 0.052(7) 0.206(15) 0.006(7) 0.074(10) 0.030(5)
F3 0.059(4) 0.058(4) 0.103(5) 0.033(3) 0.045(4) -0.003(3)
F3A 0.158(13) 0.097(6) 0.063(5) -0.020(4) 0.033(6) -0.056(7)
F2A 0.127(8) 0.048(4) 0.189(10) 0.009(5) 0.124(6) -0.013(4)
F1A 0.100(9) 0.064(7) 0.145(8) 0.061(6) 0.004(6) 0.024(5)
C2 0.0508(19) 0.0475(19) 0.0350(15) 0.0107(13) 0.0046(14) 0.0121(15)
C3 0.0399(17) 0.0498(19) 0.0484(17) 0.0114(15) 0.0137(14) 0.0089(14)
C4 0.0395(16) 0.0468(18) 0.0362(15) 0.0156(13) 0.0061(13) 0.0125(14)
C5 0.049(2) 0.0471(19) 0.062(2) 0.0114(17) 0.0188(17) 0.0103(16)
F4 0.0809(15) 0.0838(16) 0.0684(14) -0.0161(12) 0.0231(12) 0.0078(13)
F5 0.0632(13) 0.0658(13) 0.1022(16) 0.0136(12) 0.0449(12) 0.0177(11)
F6 0.1055(18) 0.0708(15) 0.1203(19) 0.0460(14) 0.0590(16) 0.0544(14)
O2 0.0428(12) 0.0429(12) 0.0538(12) 0.0229(10) 0.0171(10) 0.0128(9)
Cu2 0.0451(3) 0.0344(3) 0.0365(3) 0.0045(2) 0.0174(2) 0.0062(2)
O3 0.0474(12) 0.0364(11) 0.0386(10) 0.0002(8) 0.0178(9) 0.0074(9)
C6 0.073(2) 0.050(2) 0.061(2) 0.0053(17) 0.034(2) 0.0214(19)
F7 0.0887(17) 0.110(2) 0.0830(16) 0.0079(14) 0.0212(13) 0.0603(15)
F8 0.1087(18) 0.0957(17) 0.1103(18) 0.0396(14) 0.0794(16) 0.0585(15)
F9 0.1166(19) 0.0474(13) 0.125(2) 0.0177(13) 0.0592(16) 0.0334(13)
C7 0.0471(18) 0.0299(15) 0.0465(17) -0.0046(13) 0.0181(15) 0.0021(13)
C8 0.073(2) 0.051(2) 0.055(2) 0.0117(16) 0.0383(18) 0.0192(18)
C9 0.060(2) 0.0322(16) 0.0444(17) 0.0026(13) 0.0208(16) -0.0013(14)
C10 0.091(3) 0.054(2) 0.066(3) 0.024(2) 0.046(2) 0.023(2)
F10 0.152(12) 0.110(7) 0.060(4) 0.034(4) -0.021(6) -0.051(7)
F11 0.180(14) 0.046(5) 0.093(5) 0.033(4) 0.046(8) 0.031(8)
F12 0.190(10) 0.183(12) 0.171(11) 0.143(10) 0.152(9) 0.127(9)
F10A 0.219(17) 0.089(11) 0.117(8) 0.040(9) 0.043(10) -0.069(9)
F11A 0.157(12) 0.230(16) 0.129(10) 0.134(11) 0.097(10) 0.145(13)
F12A 0.157(8) 0.090(5) 0.057(3) 0.030(3) 0.061(5) 0.055(5)
O4 0.0541(13) 0.0348(11) 0.0422(11) 0.0063(9) 0.0206(10) 0.0057(9)
O01 0.0380(11) 0.0283(10) 0.0529(12) 0.0058(9) 0.0092(9) 0.0093(9)
N1 0.0437(14) 0.0212(12) 0.0556(15) 0.0058(11) 0.0150(12) 0.0069(11)
C01 0.0541(19) 0.0226(14) 0.0519(17) 0.0081(12) 0.0179(15) 0.0102(13)
C02 0.079(2) 0.0337(17) 0.076(2) 0.0120(16) 0.041(2) 0.0057(17)
C03 0.068(2) 0.0251(15) 0.0578(19) 0.0092(13) 0.0162(16) 0.0175(15)
C04 0.068(2) 0.0301(16) 0.0581(19) 0.0155(14) 0.0197(17) 0.0198(15)
C05 0.105(3) 0.044(2) 0.078(3) 0.0276(19) 0.006(2) 0.023(2)
C06 0.064(2) 0.063(2) 0.089(3) 0.020(2) 0.024(2) 0.032(2)
N2 0.0529(16) 0.0318(14) 0.0564(16) 0.0131(12) 0.0046(13) 0.0089(12)
O02 0.0683(16) 0.0482(14) 0.0731(16) 0.0167(12) -0.0077(13) 0.0151(12)
C07 0.0421(16) 0.0301(15) 0.0496(17) 0.0145(13) 0.0120(14) 0.0106(13)
C08 0.0443(16) 0.0231(13) 0.0409(15) 0.0052(12) 0.0103(13) 0.0052(12)
C09 0.0444(17) 0.0319(16) 0.0490(17) 0.0112(13) 0.0060(14) 0.0064(13)
N3 0.0467(15) 0.0277(13) 0.0442(14) 0.0040(10) 0.0033(11) 0.0052(11)
N4 0.0495(15) 0.0226(12) 0.0383(12) 0.0025(10) 0.0058(11) 0.0085(11)
C041 0.072(2) 0.0261(16) 0.065(2) 0.0019(15) 0.0004(18) 0.0153(16)
C042 0.0575(19) 0.0285(15) 0.0462(16) 0.0072(13) 0.0145(15) 0.0151(14)
C043 0.076(2) 0.0349(17) 0.065(2) 0.0136(16) 0.0171(19) 0.0229(17)
C044 0.084(3) 0.055(2) 0.073(2) 0.0176(19) 0.016(2) 0.038(2)
C010 0.0464(17) 0.0242(14) 0.0372(14) 0.0010(11) 0.0087(13) 0.0064(12)
C1S 0.062(2) 0.061(2) 0.055(2) 0.0037(18) 0.0253(18) -0.0006(18)
C2S 0.050(2) 0.094(3) 0.0458(19) 0.0096(19) 0.0120(16) 0.032(2)
C3S 0.075(3) 0.115(4) 0.103(4) 0.009(3) -0.006(3) 0.039(3)
C4S 0.082(3) 0.065(2) 0.061(2) 0.0268(19) 0.024(2) 0.032(2)

loop_
_atom_type_symbol
_atom_type_description
_atom_type_scat_dispersion_real
_atom_type_scat_dispersion_imag
_atom_type_scat_source
C C 0.0033 0.0016 'International Tables Vol C Tables 4.2.6.8 and 6.1.1.4'
H H 0.0000 0.0000 'International Tables Vol C Tables 4.2.6.8 and 6.1.1.4'
N N 0.0061 0.0033 'International Tables Vol C Tables 4.2.6.8 and 6.1.1.4'
O O 0.0106 0.0060 'International Tables Vol C Tables 4.2.6.8 and 6.1.1.4'
F F 0.0171 0.0103 'International Tables Vol C Tables 4.2.6.8 and 6.1.1.4'
Cu Cu 0.3201 1.2651 'International Tables Vol C Tables 4.2.6.8 and 6.1.1.4'

loop_
_geom_angle_atom_site_label_1
_geom_angle_atom_site_label_2
_geom_angle_atom_site_label_3
_geom_angle
_geom_angle_site_symmetry_1
_geom_angle_site_symmetry_3
O2 Cu1 O2 180.00(12) . 2_666
O2 Cu1 O01 81.49(7) . 2_666
O2 Cu1 O01 98.51(7) 2_666 2_666
O2 Cu1 O01 98.51(7) . .
O2 Cu1 O01 81.49(7) 2_666 .
O01 Cu1 O01 179.999(1) 2_666 .
O2 Cu1 O1 87.06(8) . .
O2 Cu1 O1 92.93(8) 2_666 .
O01 Cu1 O1 86.60(7) 2_666 .
O01 Cu1 O1 93.40(7) . .
O2 Cu1 O1 92.93(8) . 2_666
O2 Cu1 O1 87.07(8) 2_666 2_666
O01 Cu1 O1 93.40(7) 2_666 2_666
O01 Cu1 O1 86.60(7) . 2_666
O1 Cu1 O1 180.0 . 2_666
C2 O1 Cu1 123.39(19) . .
F2A C1 F2 115.8(12) . .
F2A C1 F1 93.5(12) . .
F2 C1 F1 107.8(14) . .
F2A C1 F1A 101.2(13) . .
F2 C1 F1A 17.2(16) . .
F1 C1 F1A 119.9(13) . .
F2A C1 F3A 116.4(11) . .
F2 C1 F3A 92.0(14) . .
F1 C1 F3A 23.5(15) . .
F1A C1 F3A 107.5(13) . .
F2A C1 F3 3.3(12) . .
F2 C1 F3 112.5(11) . .
F1 C1 F3 95.2(9) . .
F1A C1 F3 97.9(10) . .
F3A C1 F3 117.8(9) . .
F2A C1 C2 113.2(8) . .
F2 C1 C2 111.5(11) . .
F1 C1 C2 113.8(8) . .
F1A C1 C2 112.7(10) . .
F3A C1 C2 105.8(9) . .
F3 C1 C2 114.9(6) . .
F3A F1 C1 83(3) . .
F3A F1 F2A 121(4) . .
C1 F1 F2A 39.1(6) . .
F1 F3A C1 73(3) . .
C1 F2A F1 47.4(8) . .
O1 C2 C3 127.4(3) . .
O1 C2 C1 114.6(3) . .
C3 C2 C1 118.0(3) . .
C4 C3 C2 122.3(3) . .
O2 C4 C3 129.6(3) . .
O2 C4 C5 112.1(3) . .
C3 C4 C5 118.2(3) . .
F6 C5 F5 107.2(3) . .
F6 C5 F4 107.8(3) . .
F5 C5 F4 106.7(3) . .
F6 C5 C4 110.9(3) . .
F5 C5 C4 114.3(3) . .
F4 C5 C4 109.5(3) . .
C4 O2 Cu1 125.34(19) . .
O3 Cu2 O3 180.00(9) . 2
O3 Cu2 O4 87.52(8) . 2
O3 Cu2 O4 92.48(8) 2 2
O3 Cu2 O4 92.48(8) . .
O3 Cu2 O4 87.52(8) 2 .
O4 Cu2 O4 180.0 2 .
O3 Cu2 N3 86.23(8) . 2
O3 Cu2 N3 93.77(8) 2 2
O4 Cu2 N3 90.63(8) 2 2
O4 Cu2 N3 89.37(8) . 2
O3 Cu2 N3 93.77(8) . .
O3 Cu2 N3 86.23(8) 2 .
O4 Cu2 N3 89.37(8) 2 .
O4 Cu2 N3 90.63(8) . .
N3 Cu2 N3 180.00(9) 2 .
C7 O3 Cu2 124.4(2) . .
F9 C6 F8 107.1(3) . .
F9 C6 F7 105.5(3) . .
F8 C6 F7 107.7(3) . .
F9 C6 C7 110.9(3) . .
F8 C6 C7 113.8(3) . .
F7 C6 C7 111.5(3) . .
C6 F9 O02 150.53(19) . 2
O3 C7 C8 128.5(3) . .
O3 C7 C6 112.2(3) . .
C8 C7 C6 119.3(3) . .
C7 C8 C9 122.3(3) . .
O4 C9 C8 128.2(3) . .
O4 C9 C10 113.2(3) . .
C8 C9 C10 118.6(3) . .
F10A C10 F10 127.2(11) . .
F10A C10 F11 32.8(11) . .
F10 C10 F11 104.0(10) . .
F10A C10 F11A 109.7(11) . .
F10 C10 F11A 23.9(9) . .
F11 C10 F11A 81.7(10) . .
F10A C10 F12 72.1(8) . .
F10 C10 F12 113.0(9) . .
F11 C10 F12 102.7(8) . .
F11A C10 F12 127.5(8) . .
F10A C10 F12A 110.6(8) . .
F10 C10 F12A 77.6(8) . .
F11 C10 F12A 134.0(7) . .
F11A C10 F12A 99.3(7) . .
F12 C10 F12A 41.5(6) . .
F10A C10 C9 112.4(10) . .
F10 C10 C9 111.8(6) . .
F11 C10 C9 110.2(8) . .
F11A C10 C9 112.7(6) . .
F12 C10 C9 114.2(5) . .
F12A C10 C9 111.6(5) . .
F11A F10 C10 83(2) . .
F11A F10 F12A 130(3) . .
C10 F10 F12A 53.0(6) . .
F10A F11 C10 69.7(19) . .
F10A F11 F11A 112(3) . .
C10 F11 F11A 49.2(7) . .
F12A F12 C10 70.0(9) . .
F12A F12 F10A 118.2(15) . .
C10 F12 F10A 52.0(7) . .
F11 F10A C10 77(2) . .
F11 F10A F12 129(3) . .
C10 F10A F12 55.9(7) . .
F10 F11A C10 73(2) . .
F10 F11A F11 119(3) . .
C10 F11A F11 49.0(6) . .
F12 F12A C10 68.5(9) . .
F12 F12A F10 111.3(12) . .
C10 F12A F10 49.4(5) . .
C9 O4 Cu2 123.7(2) . .
N1 O01 Cu1 127.12(16) . .
O01 N1 C07 124.6(2) . .
O01 N1 C01 122.1(2) . .
C07 N1 C01 111.8(2) . .
O01 N1 O02 153.40(16) . .
C07 N1 O02 28.89(15) . .
C01 N1 O02 83.31(16) . .
N1 C01 C03 110.5(2) . .
N1 C01 C02 105.9(2) . .
C03 C01 C02 109.6(3) . .
N1 C01 C04 100.5(2) . .
C03 C01 C04 115.3(2) . .
C02 C01 C04 114.2(3) . .
N1 C01 O02 71.81(15) . .
C03 C01 O02 142.3(2) . .
C02 C01 O02 105.4(2) . .
C04 C01 O02 33.64(13) . .
C01 C02 O02 54.20(17) . .
N2 C04 C05 109.1(3) . .
N2 C04 C01 100.6(2) . .
C05 C04 C01 116.7(3) . .
N2 C04 C06 105.4(2) . .
C05 C04 C06 110.8(3) . .
C01 C04 C06 113.2(3) . .
N2 C04 O02 26.18(13) . .
C05 C04 O02 89.3(2) . .
C01 C04 O02 125.85(19) . .
C06 C04 O02 97.8(2) . .
C04 C05 O02 58.51(17) . .
C04 C05 O02 118.7(2) . 2_565
O02 C05 O02 60.86(10) . 2_565
C04 C06 O02 52.09(17) . .
O02 N2 C07 125.7(3) . .
O02 N2 C04 122.3(2) . .
C07 N2 C04 111.6(2) . .
N2 O02 C07 28.05(14) . .
N2 O02 C04 31.49(15) . .
C07 O02 C04 59.39(11) . .
N2 O02 C05 59.47(16) . .
C07 O02 C05 86.65(13) . .
C04 O02 C05 32.22(10) . .
N2 O02 C09 85.60(17) . .
C07 O02 C09 57.55(10) . .
C04 O02 C09 116.75(12) . .
C05 O02 C09 142.15(13) . .
N2 O02 C08 57.57(15) . .
C07 O02 C08 29.52(9) . .
C04 O02 C08 88.86(11) . .
C05 O02 C08 115.21(12) . .
C09 O02 C08 28.04(8) . .
N2 O02 C06 49.28(16) . .
C07 O02 C06 70.75(11) . .
C04 O02 C06 30.06(10) . .
C05 O02 C06 50.42(11) . .
C09 O02 C06 117.85(12) . .
C08 O02 C06 95.46(11) . .
N2 O02 O02 129.3(2) . 2_565
C07 O02 O02 150.13(16) . 2_565
C04 O02 O02 103.28(12) . 2_565
C05 O02 O02 71.48(10) . 2_565
C09 O02 O02 134.86(13) . 2_565
C08 O02 O02 152.91(14) . 2_565
C06 O02 O02 107.22(12) . 2_565
N2 O02 N1 12.06(13) . .
C07 O02 N1 15.99(8) . .
C04 O02 N1 43.47(9) . .
C05 O02 N1 71.11(10) . .
C09 O02 N1 73.54(8) . .
C08 O02 N1 45.51(7) . .
C06 O02 N1 58.11(9) . .
O02 O02 N1 139.12(12) 2_565 .
N2 O02 C3S 117.1(2) . .
C07 O02 C3S 131.68(14) . .
C04 O02 C3S 92.83(13) . .
C05 O02 C3S 85.88(13) . .
C09 O02 C3S 126.01(13) . .
C08 O02 C3S 136.14(13) . .
C06 O02 C3S 67.92(11) . .
O02 O02 C3S 68.25(11) 2_565 .
N1 O02 C3S 124.22(11) . .
N2 O02 C01 13.18(14) . .
C07 O02 C01 40.72(9) . .
C04 O02 C01 20.51(9) . .
C05 O02 C01 46.32(9) . .
C09 O02 C01 98.09(10) . .
C08 O02 C01 70.08(9) . .
C06 O02 C01 45.00(9) . .
O02 O02 C01 116.41(11) 2_565 .
N1 O02 C01 24.88(6) . .
C3S O02 C01 111.95(11) . .
N2 O02 C05 168.4(2) . 2_565
C07 O02 C05 147.61(13) . 2_565
C04 O02 C05 150.58(12) . 2_565
C05 O02 C05 119.14(10) . 2_565
C09 O02 C05 91.96(10) . 2_565
C08 O02 C05 119.21(10) . 2_565
C06 O02 C05 140.29(12) . 2_565
O02 O02 C05 47.66(8) 2_565 2_565
N1 O02 C05 161.59(11) . 2_565
C3S O02 C05 73.42(11) . 2_565
C01 O02 C05 161.47(11) . 2_565
N2 O02 F9 130.97(18) . 2
C07 O02 F9 112.48(11) . 2
C04 O02 F9 136.99(12) . 2
C05 O02 F9 145.70(12) . 2
C09 O02 F9 68.22(8) . 2
C08 O02 F9 90.17(9) . 2
C06 O02 F9 107.53(11) . 2
O02 O02 F9 96.73(10) 2_565 2
N1 O02 F9 123.67(9) . 2
C3S O02 F9 60.01(10) . 2
C01 O02 F9 140.83(9) . 2
C05 O02 F9 57.59(8) 2_565 2
N2 O02 C3S 97.63(19) . 2_565
C07 O02 C3S 98.23(12) . 2_565
C04 O02 C3S 98.85(13) . 2_565
C05 O02 C3S 77.91(12) . 2_565
C09 O02 C3S 94.21(11) . 2_565
C08 O02 C3S 96.43(10) . 2_565
C06 O02 C3S 126.89(12) . 2_565
O02 O02 C3S 58.16(10) 2_565 2_565
N1 O02 C3S 98.09(10) . 2_565
C3S O02 C3S 126.41(9) . 2_565
C01 O02 C3S 92.50(10) . 2_565
C05 O02 C3S 71.17(10) 2_565 2_565
F9 O02 C3S 123.96(10) 2 2_565
N2 O02 C1S 71.99(17) . 2_565
C07 O02 C1S 63.04(11) . 2_565
C04 O02 C1S 89.76(11) . 2_565
C05 O02 C1S 87.58(12) . 2_565
C09 O02 C1S 66.48(9) . 2_565
C08 O02 C1S 60.34(9) . 2_565
C06 O02 C1S 118.43(11) . 2_565
O02 O02 C1S 95.12(11) 2_565 2_565
N1 O02 C1S 67.47(8) . 2_565
C3S O02 C1S 163.33(12) . 2_565
C01 O02 C1S 73.54(8) . 2_565
C05 O02 C1S 96.61(10) 2_565 2_565
F9 O02 C1S 126.16(9) 2 2_565
C3S O02 C1S 36.98(8) 2_565 2_565
N2 O02 C2S 77.90(18) . 2_565
C07 O02 C2S 76.96(11) . 2_565
C04 O02 C2S 86.23(11) . 2_565
C05 O02 C2S 74.81(12) . 2_565
C09 O02 C2S 84.58(10) . 2_565
C08 O02 C2S 78.97(9) . 2_565
C06 O02 C2S 116.27(11) . 2_565
O02 O02 C2S 77.81(10) 2_565 2_565
N1 O02 C2S 77.07(8) . 2_565
C3S O02 C2S 144.89(12) . 2_565
C01 O02 C2S 75.05(8) . 2_565
C05 O02 C2S 90.55(10) 2_565 2_565
F9 O02 C2S 135.56(9) 2 2_565
C3S O02 C2S 21.38(7) 2_565 2_565
C1S O02 C2S 19.00(7) 2_565 2_565
N2 O02 N3 87.91(16) . .
C07 O02 N3 59.86(9) . .
C04 O02 N3 119.11(11) . .
C05 O02 N3 144.05(12) . .
C09 O02 N3 2.39(7) . .
C08 O02 N3 30.34(6) . .
C06 O02 N3 120.03(10) . .
O02 O02 N3 132.61(11) 2_565 .
N1 O02 N3 75.85(6) . .
C3S O02 N3 125.32(11) . .
C01 O02 N3 100.35(8) . .
C05 O02 N3 89.58(8) 2_565 .
F9 O02 N3 66.93(6) 2 .
C3S O02 N3 93.31(9) 2_565 .
C1S O02 N3 66.62(7) 2_565 .
C2S O02 N3 84.46(8) 2_565 .
N2 O02 C02 27.91(15) . .
C07 O02 C02 47.19(9) . .
C04 O02 C02 33.39(9) . .
C05 O02 C02 43.69(10) . .
C09 O02 C02 98.53(10) . .
C08 O02 C02 72.77(9) . .
C06 O02 C02 62.63(9) . .
O02 O02 C02 104.39(11) 2_565 .
N1 O02 C02 34.92(6) . .
C3S O02 C02 124.80(11) . .
C01 O02 C02 20.37(6) . .
C05 O02 C02 142.43(10) 2_565 .
F9 O02 C02 158.52(9) 2 .
C3S O02 C02 72.14(9) 2_565 .
C1S O02 C02 56.37(7) 2_565 .
C2S O02 C02 55.08(7) 2_565 .
N3 O02 C02 100.37(8) . .
N1 C07 N2 108.8(2) . .
N1 C07 C08 126.9(3) . .
N2 C07 C08 124.2(3) . .
N1 C07 O02 135.1(2) . .
N2 C07 O02 26.27(14) . .
C08 C07 O02 97.93(19) . .
C010 C08 C09 104.9(2) . .
C010 C08 C07 127.0(3) . .
C09 C08 C07 128.1(3) . .
C010 C08 O02 177.8(2) . .
C09 C08 O02 75.61(17) . .
C07 C08 O02 52.55(16) . .
N3 C09 C08 111.0(3) . .
N3 C09 O02 172.4(2) . .
C08 C09 O02 76.35(17) . .
C09 N3 N4 105.4(2) . .
C09 N3 Cu2 122.18(19) . .
N4 N3 Cu2 132.04(16) . .
C09 N3 O02 5.26(15) . .
N4 N3 O02 110.42(14) . .
Cu2 N3 O02 117.00(9) . .
C010 N4 N3 111.8(2) . .
C010 N4 C041 129.1(2) . .
N3 N4 C041 119.0(2) . .
N4 C041 C042 114.6(2) . .
C041 C042 C043 111.4(3) . .
C044 C043 C042 114.0(3) . .
N4 C010 C08 106.9(2) . .
C2S C1S C4S 121.3(3) . 2_465
C2S C1S O02 88.1(2) . 2_565
C4S C1S O02 125.6(2) 2_465 2_565
C4S C2S C1S 118.2(3) . .
C4S C2S C3S 122.0(4) . .
C1S C2S C3S 119.8(4) . .
C4S C2S O02 134.3(2) . 2_565
C1S C2S O02 72.9(2) . 2_565
C3S C2S O02 67.7(2) . 2_565
C2S C3S O02 137.5(3) . .
C2S C3S O02 90.9(3) . 2_565
O02 C3S O02 53.59(9) . 2_565
C2S C4S C1S 120.5(3) . 2_465

loop_
_geom_bond_atom_site_label_1
_geom_bond_atom_site_label_2
_geom_bond_distance
_geom_bond_site_symmetry_2
Cu1 O2 1.9787(19) .
Cu1 O2 1.9788(19) 2_666
Cu1 O01 2.094(2) 2_666
Cu1 O01 2.094(2) .
Cu1 O1 2.152(2) .
Cu1 O1 2.152(2) 2_666
O1 C2 1.236(3) .
C1 F2A 1.113(13) .
C1 F2 1.256(15) .
C1 F1 1.299(14) .
C1 F1A 1.316(13) .
C1 F3A 1.345(17) .
C1 F3 1.485(11) .
C1 C2 1.517(5) .
F1 F3A 0.54(3) .
F1 F2A 1.76(2) .
C2 C3 1.403(4) .
C3 C4 1.367(4) .
C4 O2 1.261(3) .
C4 C5 1.520(4) .
C5 F6 1.317(4) .
C5 F5 1.324(3) .
C5 F4 1.331(4) .
Cu2 O3 1.9458(19) .
Cu2 O3 1.9458(19) 2
Cu2 O4 1.9723(19) 2
Cu2 O4 1.9724(19) .
Cu2 N3 2.401(2) 2
Cu2 N3 2.401(2) .
O3 C7 1.250(3) .
C6 F9 1.313(4) .
C6 F8 1.316(3) .
C6 F7 1.328(4) .
C6 C7 1.530(4) .
F9 O02 3.704(3) 2
C7 C8 1.377(4) .
C8 C9 1.382(4) .
C9 O4 1.252(3) .
C9 C10 1.529(5) .
C10 F10A 1.244(15) .
C10 F10 1.255(12) .
C10 F11 1.296(13) .
C10 F11A 1.299(12) .
C10 F12 1.307(9) .
C10 F12A 1.320(8) .
F10 F11A 0.530(19) .
F10 F12A 1.615(17) .
F11 F10A 0.72(2) .
F11 F11A 1.70(2) .
F12 F12A 0.930(13) .
F12 F10A 1.503(18) .
O01 N1 1.298(3) .
N1 C07 1.326(4) .
N1 C01 1.503(3) .
N1 O02 3.395(3) .
C01 C03 1.515(4) .
C01 C02 1.523(4) .
C01 C04 1.534(4) .
C01 O02 3.549(4) .
C02 O02 4.218(4) .
C04 N2 1.499(4) .
C04 C05 1.516(4) .
C04 C06 1.540(4) .
C04 O02 2.426(4) .
C05 O02 2.844(4) .
C05 O02 3.649(5) 2_565
C06 O02 3.046(5) .
N2 O02 1.266(3) .
N2 C07 1.346(3) .
O02 C07 2.324(4) .
O02 C09 2.890(4) .
O02 C08 2.900(4) .
O02 O02 3.361(5) 2_565
O02 C3S 3.548(5) .
O02 C05 3.649(5) 2_565
O02 F9 3.704(3) 2
O02 C3S 3.879(6) 2_565
O02 C1S 4.010(4) 2_565
O02 C2S 4.193(4) 2_565
O02 N3 4.198(3) .
C07 C08 1.443(4) .
C08 C010 1.381(4) .
C08 C09 1.403(4) .
C09 N3 1.316(3) .
N3 N4 1.362(3) .
N4 C010 1.331(3) .
N4 C041 1.465(3) .
C041 C042 1.479(4) .
C042 C043 1.520(4) .
C043 C044 1.513(5) .
C1S C2S 1.366(5) .
C1S C4S 1.372(5) 2_465
C1S O02 4.010(4) 2_565
C2S C4S 1.361(5) .
C2S C3S 1.529(5) .
C2S O02 4.193(4) 2_565
C3S O02 3.879(6) 2_565
C4S C1S 1.372(5) 2_465
